data_7238557
loop_
_publ_author_name
'Pla\.zuk, Damian'
'Zakrzewski, Janusz'
'Nakatani, Keitaro'
'Makal, Anna'
'Wo\'zniak, Krzysztof'
'Domaga\/la, S\/lawomir'

_publ_section_title
;
 Electronic and molecular structures and bulk second--order nonlinear
 optical properties of ferrocenyl ynones
;
_journal_issue 8
_journal_name_full 'RSC Advances'
_journal_page_first 3512
_journal_paper_doi 10.1039/c2ra00037g
_journal_volume 2
_journal_year 2012
_chemical_absolute_configuration ad
_chemical_formula_sum 'C13 H10 Fe O'
_chemical_formula_weight 238.06
_space_group_IT_number 19
_space_group_name_Hall 'P 2ac 2ab'
_space_group_name_H-M_alt 'P 21 21 21'
_symmetry_cell_setting orthorhombic
_symmetry_space_group_name_H-M 'P 21 21 21'
_atom_sites_solution_hydrogens geom
_atom_sites_solution_primary direct
_atom_sites_solution_secondary difmap
_audit_creation_method SHELXL-97
_cell_angle_alpha 90.00
_cell_angle_beta 90.00
_cell_angle_gamma 90.00
_cell_formula_units_Z 4
_cell_length_a 8.9366(9)
_cell_length_b 9.5424(10)
_cell_length_c 12.1196(14)
_cell_measurement_reflns_used 430
_cell_measurement_temperature 90(2)
_cell_measurement_theta_max 28.28
_cell_measurement_theta_min 2.72
_cell_volume 1033.52(19)
_computing_cell_refinement 'Bruker SMART'
_computing_data_collection 'Bruker SMART'
_computing_data_reduction 'Bruker SAINT'
_computing_structure_refinement 'SHELXL-97 (Sheldrick, 1997)'
_computing_structure_solution 'SHELXL-97 (Sheldrick, 1997)'
_diffrn_ambient_temperature 90(2)
_diffrn_measured_fraction_theta_full 1.000
_diffrn_measured_fraction_theta_max 1.000
_diffrn_measurement_device_type 'CCD area detector'
_diffrn_measurement_method 'omega scans'
_diffrn_radiation_monochromator 'mutli-layer optics'
_diffrn_radiation_source 'TXS rotating anode'
_diffrn_radiation_type MoK\a
_diffrn_radiation_wavelength 0.71073
_diffrn_reflns_av_R_equivalents 0.0000
_diffrn_reflns_av_sigmaI/netI 0.0242
_diffrn_reflns_limit_h_max 11
_diffrn_reflns_limit_h_min 0
_diffrn_reflns_limit_k_max 12
_diffrn_reflns_limit_k_min 0
_diffrn_reflns_limit_l_max 16
_diffrn_reflns_limit_l_min -16
_diffrn_reflns_number 2561
_diffrn_reflns_theta_full 28.28
_diffrn_reflns_theta_max 28.28
_diffrn_reflns_theta_min 2.72
_exptl_absorpt_coefficient_mu 1.424
_exptl_absorpt_correction_T_max 0.931
_exptl_absorpt_correction_T_min 0.798
_exptl_absorpt_correction_type numerical
_exptl_absorpt_process_details 'Sheldrick, G. M. (1996). SADABS. University of Gottingen, Germany.'
_exptl_crystal_colour red
_exptl_crystal_density_diffrn 1.530
_exptl_crystal_density_method 'not measured'
_exptl_crystal_description planar
_exptl_crystal_F_000 488
_exptl_crystal_size_max 0.28
_exptl_crystal_size_mid 0.22
_exptl_crystal_size_min 0.1
_refine_diff_density_max 0.274
_refine_diff_density_min -0.162
_refine_diff_density_rms 0.045
_refine_ls_abs_structure_details 'Flack H D (1983), Acta Cryst. A39, 876-881'
_refine_ls_abs_structure_Flack 0.010(13)
_refine_ls_extinction_method none
_refine_ls_goodness_of_fit_ref 1.087
_refine_ls_hydrogen_treatment constr
_refine_ls_matrix_type full
_refine_ls_number_parameters 136
_refine_ls_number_reflns 2561
_refine_ls_number_restraints 0
_refine_ls_restrained_S_all 1.087
_refine_ls_R_factor_all 0.0208
_refine_ls_R_factor_gt 0.0195
_refine_ls_shift/su_max 0.001
_refine_ls_shift/su_mean 0.000
_refine_ls_structure_factor_coef Fsqd
_refine_ls_weighting_details 'calc w=1/[\s^2^(Fo^2^)+(0.0201P)^2^+0.1886P] where P=(Fo^2^+2Fc^2^)/3'
_refine_ls_weighting_scheme calc
_refine_ls_wR_factor_gt 0.0456
_refine_ls_wR_factor_ref 0.0460
_reflns_number_gt 2479
_reflns_number_total 2561
_reflns_threshold_expression >2sigma(I)
_cod_data_source_file c2ra00037g.txt
_cod_data_source_block 2a
_cod_original_sg_symbol_H-M P2(1)2(1)2(1)
_cod_database_code 7238557

loop_
_symmetry_equiv_pos_as_xyz
'x, y, z'
'-x+1/2, -y, z+1/2'
'-x, y+1/2, -z+1/2'
'x+1/2, -y+1/2, -z'

loop_
_atom_site_label
_atom_site_type_symbol
_atom_site_fract_x
_atom_site_fract_y
_atom_site_fract_z
_atom_site_U_iso_or_equiv
_atom_site_adp_type
_atom_site_occupancy
_atom_site_symmetry_multiplicity
_atom_site_calc_flag
_atom_site_refinement_flags
Fe1 Fe 0.736772(19) 0.844238(19) 0.312824(16) 0.01335(6) Uani 1 1 d .
O1 O 0.83888(12) 0.56178(12) 0.10651(10) 0.0244(2) Uani 1 1 d .
C1 C 0.88093(15) 0.68935(14) 0.27093(13) 0.0149(3) Uani 1 1 d .
C2 C 0.76384(15) 0.63443(14) 0.33958(12) 0.0191(3) Uani 1 1 d .
H2 H 0.6951 0.5626 0.3200 0.023 Uiso 1 1 calc R
C3 C 0.76913(16) 0.70628(16) 0.44142(13) 0.0218(3) Uani 1 1 d .
H3 H 0.7044 0.6907 0.5024 0.026 Uiso 1 1 calc R
C4 C 0.88797(15) 0.80618(16) 0.43745(13) 0.0188(3) Uani 1 1 d .
H4 H 0.9160 0.8680 0.4953 0.023 Uiso 1 1 calc R
C5 C 0.95695(15) 0.79710(15) 0.33226(12) 0.0154(3) Uani 1 1 d .
H5 H 1.0385 0.8522 0.3069 0.018 Uiso 1 1 calc R
C6 C 0.64919(18) 0.93035(17) 0.17191(14) 0.0247(3) Uani 1 1 d .
H6 H 0.6738 0.9048 0.0983 0.030 Uiso 1 1 calc R
C7 C 0.53421(17) 0.87064(17) 0.23633(17) 0.0280(4) Uani 1 1 d .
H7 H 0.4681 0.7980 0.2140 0.034 Uiso 1 1 calc R
C8 C 0.53498(16) 0.93846(18) 0.34061(15) 0.0255(4) Uani 1 1 d .
H8 H 0.4692 0.9194 0.4003 0.031 Uiso 1 1 calc R
C9 C 0.65133(17) 1.03982(16) 0.33989(13) 0.0203(3) Uani 1 1 d .
H9 H 0.6774 1.1004 0.3990 0.024 Uiso 1 1 calc R
C10 C 0.72148(17) 1.03437(15) 0.23511(12) 0.0189(3) Uani 1 1 d .
H10 H 0.8029 1.0909 0.2116 0.023 Uiso 1 1 calc R
C11 C 0.90291(14) 0.65772(16) 0.15475(12) 0.0172(3) Uani 1 1 d .
C12 C 1.00845(17) 0.74792(17) 0.09613(13) 0.0206(3) Uani 1 1 d .
C13 C 1.09589(18) 0.82158(18) 0.05091(14) 0.0264(4) Uani 1 1 d .
H13 H 1.1660 0.8806 0.0147 0.032 Uiso 1 1 calc R

loop_
_atom_site_aniso_label
_atom_site_aniso_U_11
_atom_site_aniso_U_22
_atom_site_aniso_U_33
_atom_site_aniso_U_23
_atom_site_aniso_U_13
_atom_site_aniso_U_12
Fe1 0.01156(8) 0.01290(9) 0.01559(10) 0.00135(8) -0.00042(7) 0.00076(7)
O1 0.0266(5) 0.0182(5) 0.0285(6) -0.0063(5) -0.0104(5) 0.0037(5)
C1 0.0140(6) 0.0123(6) 0.0185(7) 0.0010(5) -0.0029(5) 0.0021(5)
C2 0.0158(6) 0.0153(6) 0.0262(7) 0.0060(5) -0.0020(5) 0.0012(5)
C3 0.0187(6) 0.0252(7) 0.0216(7) 0.0097(6) 0.0032(6) 0.0047(6)
C4 0.0186(6) 0.0233(8) 0.0145(7) -0.0003(6) -0.0028(5) 0.0053(5)
C5 0.0129(6) 0.0151(6) 0.0181(8) 0.0006(6) -0.0021(5) 0.0015(5)
C6 0.0326(8) 0.0221(7) 0.0193(8) -0.0010(7) -0.0084(7) 0.0115(6)
C7 0.0187(7) 0.0169(8) 0.0486(11) 0.0008(8) -0.0147(7) 0.0004(5)
C8 0.0162(6) 0.0232(8) 0.0372(10) 0.0093(7) 0.0068(6) 0.0065(6)
C9 0.0237(7) 0.0161(7) 0.0212(8) -0.0018(6) -0.0030(6) 0.0049(6)
C10 0.0186(6) 0.0158(6) 0.0225(7) 0.0053(6) -0.0010(6) 0.0015(6)
C11 0.0173(6) 0.0137(6) 0.0205(7) -0.0005(6) -0.0042(5) 0.0050(6)
C12 0.0259(7) 0.0210(7) 0.0147(7) -0.0039(6) -0.0005(6) 0.0066(6)
C13 0.0328(8) 0.0245(9) 0.0219(8) -0.0001(7) 0.0058(7) 0.0037(7)

loop_
_atom_type_symbol
_atom_type_description
_atom_type_scat_dispersion_real
_atom_type_scat_dispersion_imag
_atom_type_scat_source
C C 0.0033 0.0016 'International Tables Vol C Tables 4.2.6.8 and 6.1.1.4'
H H 0.0000 0.0000 'International Tables Vol C Tables 4.2.6.8 and 6.1.1.4'
O O 0.0106 0.0060 'International Tables Vol C Tables 4.2.6.8 and 6.1.1.4'
Fe Fe 0.3463 0.8444 'International Tables Vol C Tables 4.2.6.8 and 6.1.1.4'

loop_
_geom_angle_atom_site_label_1
_geom_angle_atom_site_label_2
_geom_angle_atom_site_label_3
_geom_angle
C1 Fe1 C5 41.55(6)
C1 Fe1 C2 41.34(6)
C5 Fe1 C2 69.51(6)
C1 Fe1 C8 157.51(6)
C5 Fe1 C8 158.91(7)
C2 Fe1 C8 120.65(6)
C1 Fe1 C9 160.85(6)
C5 Fe1 C9 123.06(6)
C2 Fe1 C9 156.09(6)
C8 Fe1 C9 40.67(6)
C1 Fe1 C10 124.99(6)
C5 Fe1 C10 108.30(6)
C2 Fe1 C10 161.60(6)
C8 Fe1 C10 68.11(6)
C9 Fe1 C10 40.53(6)
C1 Fe1 C7 122.56(7)
C5 Fe1 C7 159.22(7)
C2 Fe1 C7 107.27(6)
C8 Fe1 C7 40.60(7)
C9 Fe1 C7 68.30(6)
C10 Fe1 C7 67.93(6)
C1 Fe1 C6 109.05(6)
C5 Fe1 C6 123.70(6)
C2 Fe1 C6 124.76(6)
C8 Fe1 C6 67.91(7)
C9 Fe1 C6 67.98(6)
C10 Fe1 C6 40.25(6)
C7 Fe1 C6 40.25(7)
C1 Fe1 C4 68.76(6)
C5 Fe1 C4 40.58(6)
C2 Fe1 C4 68.46(6)
C8 Fe1 C4 122.41(7)
C9 Fe1 C4 106.78(6)
C10 Fe1 C4 122.50(6)
C7 Fe1 C4 158.95(7)
C6 Fe1 C4 158.78(7)
C1 Fe1 C3 68.54(6)
C5 Fe1 C3 68.59(6)
C2 Fe1 C3 40.28(6)
C8 Fe1 C3 106.28(6)
C9 Fe1 C3 120.97(6)
C10 Fe1 C3 157.35(6)
C7 Fe1 C3 123.00(7)
C6 Fe1 C3 159.98(7)
C4 Fe1 C3 40.56(6)
C2 C1 C5 107.79(13)
C2 C1 C11 125.73(13)
C5 C1 C11 125.80(13)
C2 C1 Fe1 69.97(8)
C5 C1 Fe1 69.48(8)
C11 C1 Fe1 118.71(10)
C3 C2 C1 107.74(13)
C3 C2 Fe1 70.55(8)
C1 C2 Fe1 68.69(8)
C2 C3 C4 108.62(13)
C2 C3 Fe1 69.18(8)
C4 C3 Fe1 69.66(8)
C5 C4 C3 108.22(13)
C5 C4 Fe1 68.70(8)
C3 C4 Fe1 69.78(8)
C4 C5 C1 107.62(13)
C4 C5 Fe1 70.73(8)
C1 C5 Fe1 68.98(7)
C10 C6 C7 108.49(15)
C10 C6 Fe1 69.81(9)
C7 C6 Fe1 69.83(9)
C6 C7 C8 107.76(14)
C6 C7 Fe1 69.92(9)
C8 C7 Fe1 69.46(9)
C7 C8 C9 107.97(14)
C7 C8 Fe1 69.94(8)
C9 C8 Fe1 69.66(8)
C10 C9 C8 107.72(14)
C10 C9 Fe1 69.96(8)
C8 C9 Fe1 69.66(9)
C6 C10 C9 108.05(14)
C6 C10 Fe1 69.94(9)
C9 C10 Fe1 69.52(8)
O1 C11 C1 123.59(14)
O1 C11 C12 120.57(14)
C1 C11 C12 115.84(13)
C13 C12 C11 178.41(18)

loop_
_geom_bond_atom_site_label_1
_geom_bond_atom_site_label_2
_geom_bond_distance
Fe1 C1 2.0253(14)
Fe1 C5 2.0321(13)
Fe1 C2 2.0425(13)
Fe1 C8 2.0430(15)
Fe1 C9 2.0430(15)
Fe1 C10 2.0488(14)
Fe1 C7 2.0493(15)
Fe1 C6 2.0505(16)
Fe1 C4 2.0589(15)
Fe1 C3 2.0605(14)
O1 C11 1.2277(18)
C1 C2 1.436(2)
C1 C5 1.439(2)
C1 C11 1.453(2)
C2 C3 1.413(2)
C3 C4 1.428(2)
C4 C5 1.419(2)
C6 C10 1.411(2)
C6 C7 1.411(3)
C7 C8 1.420(3)
C8 C9 1.420(2)
C9 C10 1.417(2)
C11 C12 1.461(2)
C12 C13 1.185(2)

loop_
_geom_torsion_atom_site_label_1
_geom_torsion_atom_site_label_2
_geom_torsion_atom_site_label_3
_geom_torsion_atom_site_label_4
_geom_torsion
C5 Fe1 C1 C2 118.93(12)
C8 Fe1 C1 C2 -43.3(2)
C9 Fe1 C1 C2 161.02(17)
C10 Fe1 C1 C2 -163.32(9)
C7 Fe1 C1 C2 -78.90(11)
C6 Fe1 C1 C2 -121.38(9)
C4 Fe1 C1 C2 81.12(9)
C3 Fe1 C1 C2 37.42(9)
C2 Fe1 C1 C5 -118.93(12)
C8 Fe1 C1 C5 -162.18(16)
C9 Fe1 C1 C5 42.1(2)
C10 Fe1 C1 C5 77.75(10)
C7 Fe1 C1 C5 162.17(9)
C6 Fe1 C1 C5 119.69(9)
C4 Fe1 C1 C5 -37.81(9)
C3 Fe1 C1 C5 -81.51(9)
C5 Fe1 C1 C11 -120.47(15)
C2 Fe1 C1 C11 120.60(15)
C8 Fe1 C1 C11 77.3(2)
C9 Fe1 C1 C11 -78.4(2)
C10 Fe1 C1 C11 -42.72(13)
C7 Fe1 C1 C11 41.70(14)
C6 Fe1 C1 C11 -0.78(13)
C4 Fe1 C1 C11 -158.28(13)
C3 Fe1 C1 C11 158.02(13)
C5 C1 C2 C3 -0.58(15)
C11 C1 C2 C3 -171.56(13)
Fe1 C1 C2 C3 -59.99(10)
C5 C1 C2 Fe1 59.41(9)
C11 C1 C2 Fe1 -111.57(14)
C1 Fe1 C2 C3 118.99(12)
C5 Fe1 C2 C3 80.70(9)
C8 Fe1 C2 C3 -78.74(10)
C9 Fe1 C2 C3 -45.74(18)
C10 Fe1 C2 C3 167.16(16)
C7 Fe1 C2 C3 -121.02(10)
C6 Fe1 C2 C3 -161.81(9)
C4 Fe1 C2 C3 37.10(8)
C5 Fe1 C2 C1 -38.30(8)
C8 Fe1 C2 C1 162.26(9)
C9 Fe1 C2 C1 -164.73(13)
C10 Fe1 C2 C1 48.2(2)
C7 Fe1 C2 C1 119.99(10)
C6 Fe1 C2 C1 79.20(10)
C4 Fe1 C2 C1 -81.89(9)
C3 Fe1 C2 C1 -118.99(12)
C1 C2 C3 C4 0.20(16)
Fe1 C2 C3 C4 -58.62(10)
C1 C2 C3 Fe1 58.82(9)
C1 Fe1 C3 C2 -38.37(8)
C5 Fe1 C3 C2 -83.17(9)
C8 Fe1 C3 C2 118.48(9)
C9 Fe1 C3 C2 160.21(8)
C10 Fe1 C3 C2 -169.51(13)
C7 Fe1 C3 C2 77.37(11)
C6 Fe1 C3 C2 48.5(2)
C4 Fe1 C3 C2 -120.36(12)
C1 Fe1 C3 C4 81.99(9)
C5 Fe1 C3 C4 37.19(9)
C2 Fe1 C3 C4 120.36(12)
C8 Fe1 C3 C4 -121.16(9)
C9 Fe1 C3 C4 -79.43(10)
C10 Fe1 C3 C4 -49.15(18)
C7 Fe1 C3 C4 -162.28(9)
C6 Fe1 C3 C4 168.87(16)
C2 C3 C4 C5 0.26(16)
Fe1 C3 C4 C5 -58.07(10)
C2 C3 C4 Fe1 58.33(10)
C1 Fe1 C4 C5 38.69(9)
C2 Fe1 C4 C5 83.24(9)
C8 Fe1 C4 C5 -163.27(9)
C9 Fe1 C4 C5 -121.59(9)
C10 Fe1 C4 C5 -80.12(10)
C7 Fe1 C4 C5 165.38(16)
C6 Fe1 C4 C5 -49.4(2)
C3 Fe1 C4 C5 120.09(13)
C1 Fe1 C4 C3 -81.40(9)
C5 Fe1 C4 C3 -120.09(13)
C2 Fe1 C4 C3 -36.85(9)
C8 Fe1 C4 C3 76.64(11)
C9 Fe1 C4 C3 118.32(9)
C10 Fe1 C4 C3 159.79(9)
C7 Fe1 C4 C3 45.3(2)
C6 Fe1 C4 C3 -169.48(16)
C3 C4 C5 C1 -0.61(16)
Fe1 C4 C5 C1 -59.35(9)
C3 C4 C5 Fe1 58.74(10)
C2 C1 C5 C4 0.74(15)
C11 C1 C5 C4 171.71(13)
Fe1 C1 C5 C4 60.46(10)
C2 C1 C5 Fe1 -59.73(9)
C11 C1 C5 Fe1 111.25(14)
C1 Fe1 C5 C4 -118.54(12)
C2 Fe1 C5 C4 -80.44(9)
C8 Fe1 C5 C4 42.5(2)
C9 Fe1 C5 C4 76.67(10)
C10 Fe1 C5 C4 118.94(9)
C7 Fe1 C5 C4 -165.20(16)
C6 Fe1 C5 C4 160.72(9)
C3 Fe1 C5 C4 -37.18(9)
C2 Fe1 C5 C1 38.11(9)
C8 Fe1 C5 C1 161.02(16)
C9 Fe1 C5 C1 -164.79(9)
C10 Fe1 C5 C1 -122.52(9)
C7 Fe1 C5 C1 -46.7(2)
C6 Fe1 C5 C1 -80.74(10)
C4 Fe1 C5 C1 118.54(12)
C3 Fe1 C5 C1 81.36(9)
C1 Fe1 C6 C10 -122.07(9)
C5 Fe1 C6 C10 -78.24(11)
C2 Fe1 C6 C10 -165.42(8)
C8 Fe1 C6 C10 81.75(10)
C9 Fe1 C6 C10 37.71(9)
C7 Fe1 C6 C10 119.68(14)
C4 Fe1 C6 C10 -41.8(2)
C3 Fe1 C6 C10 158.46(16)
C1 Fe1 C6 C7 118.25(10)
C5 Fe1 C6 C7 162.08(9)
C2 Fe1 C6 C7 74.90(11)
C8 Fe1 C6 C7 -37.93(10)
C9 Fe1 C6 C7 -81.98(10)
C10 Fe1 C6 C7 -119.68(14)
C4 Fe1 C6 C7 -161.51(16)
C3 Fe1 C6 C7 38.8(2)
C10 C6 C7 C8 0.08(17)
Fe1 C6 C7 C8 59.38(11)
C10 C6 C7 Fe1 -59.29(10)
C1 Fe1 C7 C6 -81.09(11)
C5 Fe1 C7 C6 -46.2(2)
C2 Fe1 C7 C6 -123.84(10)
C8 Fe1 C7 C6 118.93(13)
C9 Fe1 C7 C6 81.11(10)
C10 Fe1 C7 C6 37.28(9)
C4 Fe1 C7 C6 161.37(16)
C3 Fe1 C7 C6 -165.19(9)
C1 Fe1 C7 C8 159.97(9)
C5 Fe1 C7 C8 -165.12(15)
C2 Fe1 C7 C8 117.23(9)
C9 Fe1 C7 C8 -37.82(9)
C10 Fe1 C7 C8 -81.65(10)
C6 Fe1 C7 C8 -118.93(13)
C4 Fe1 C7 C8 42.4(2)
C3 Fe1 C7 C8 75.88(11)
C6 C7 C8 C9 -0.16(17)
Fe1 C7 C8 C9 59.51(10)
C6 C7 C8 Fe1 -59.67(10)
C1 Fe1 C8 C7 -49.0(2)
C5 Fe1 C8 C7 165.33(16)
C2 Fe1 C8 C7 -80.74(11)
C9 Fe1 C8 C7 119.06(13)
C10 Fe1 C8 C7 81.17(10)
C6 Fe1 C8 C7 37.61(10)
C4 Fe1 C8 C7 -163.31(9)
C3 Fe1 C8 C7 -122.08(10)
C1 Fe1 C8 C9 -168.06(14)
C5 Fe1 C8 C9 46.3(2)
C2 Fe1 C8 C9 160.20(9)
C10 Fe1 C8 C9 -37.88(9)
C7 Fe1 C8 C9 -119.06(13)
C6 Fe1 C8 C9 -81.45(10)
C4 Fe1 C8 C9 77.63(11)
C3 Fe1 C8 C9 118.86(10)
C7 C8 C9 C10 0.18(17)
Fe1 C8 C9 C10 59.86(10)
C7 C8 C9 Fe1 -59.68(10)
C1 Fe1 C9 C10 47.3(2)
C5 Fe1 C9 C10 79.34(10)
C2 Fe1 C9 C10 -164.71(14)
C8 Fe1 C9 C10 -118.74(13)
C7 Fe1 C9 C10 -80.98(10)
C6 Fe1 C9 C10 -37.46(9)
C4 Fe1 C9 C10 120.72(9)
C3 Fe1 C9 C10 162.61(8)
C1 Fe1 C9 C8 166.04(17)
C5 Fe1 C9 C8 -161.92(10)
C2 Fe1 C9 C8 -45.97(19)
C10 Fe1 C9 C8 118.74(13)
C7 Fe1 C9 C8 37.76(10)
C6 Fe1 C9 C8 81.28(11)
C4 Fe1 C9 C8 -120.54(10)
C3 Fe1 C9 C8 -78.65(11)
C7 C6 C10 C9 0.03(17)
Fe1 C6 C10 C9 -59.28(10)
C7 C6 C10 Fe1 59.31(11)
C8 C9 C10 C6 -0.13(17)
Fe1 C9 C10 C6 59.54(10)
C8 C9 C10 Fe1 -59.67(10)
C1 Fe1 C10 C6 77.87(11)
C5 Fe1 C10 C6 120.92(10)
C2 Fe1 C10 C6 41.0(2)
C8 Fe1 C10 C6 -81.23(11)
C9 Fe1 C10 C6 -119.25(13)
C7 Fe1 C10 C6 -37.28(10)
C4 Fe1 C10 C6 163.37(9)
C3 Fe1 C10 C6 -160.95(14)
C1 Fe1 C10 C9 -162.88(8)
C5 Fe1 C10 C9 -119.83(9)
C2 Fe1 C10 C9 160.20(17)
C8 Fe1 C10 C9 38.02(9)
C7 Fe1 C10 C9 81.96(10)
C6 Fe1 C10 C9 119.25(13)
C4 Fe1 C10 C9 -77.38(10)
C3 Fe1 C10 C9 -41.71(18)
C2 C1 C11 O1 -13.0(2)
C5 C1 C11 O1 177.65(13)
Fe1 C1 C11 O1 -97.97(15)
C2 C1 C11 C12 167.23(13)
C5 C1 C11 C12 -2.2(2)
Fe1 C1 C11 C12 82.22(14)
